data_1537993
loop_
_publ_author_name
'Felner, I.'
'Nowik, I.'

_publ_section_title
;
 Local and itinerant magnetism and crystal structure of R Rh2 Ge2 and R
 Ru2 Ge2 (R= rare earth)
;
_journal_name_full 'Journal of Physics and Chemistry of Solids'
_journal_page_first 681
_journal_page_last 687
_journal_volume 46
_journal_year 1985
_chemical_formula_sum 'Ge2 Pr Rh2'
_chemical_name_systematic 'Pr Rh2 Ge2'
_space_group_IT_number 139
_symmetry_space_group_name_Hall '-I 4 2'
_symmetry_space_group_name_H-M 'I 4/m m m'
_cell_angle_alpha 90
_cell_angle_beta 90
_cell_angle_gamma 90
_cell_formula_units_Z 2
_cell_length_a 4.147
_cell_length_b 4.147
_cell_length_c 10.44
_cell_volume 179.543
_citation_journal_id_ASTM JPCSAW
_cod_data_source_file Felner_JPCSAW_1985_17.cif
_cod_data_source_block Ge2Pr1Rh2
_cod_original_formula_sum 'Ge2 Pr1 Rh2'
_cod_database_code 1537993

loop_
_symmetry_equiv_pos_as_xyz
x,y,z
-y,x,z
-x,-y,z
y,-x,z
x,-y,-z
y,x,-z
-x,y,-z
-y,-x,-z
-x,-y,-z
y,-x,-z
x,y,-z
-y,x,-z
-x,y,z
-y,-x,z
x,-y,z
y,x,z
x+1/2,y+1/2,z+1/2
-y+1/2,x+1/2,z+1/2
-x+1/2,-y+1/2,z+1/2
y+1/2,-x+1/2,z+1/2
x+1/2,-y+1/2,-z+1/2
y+1/2,x+1/2,-z+1/2
-x+1/2,y+1/2,-z+1/2
-y+1/2,-x+1/2,-z+1/2
-x+1/2,-y+1/2,-z+1/2
y+1/2,-x+1/2,-z+1/2
x+1/2,y+1/2,-z+1/2
-y+1/2,x+1/2,-z+1/2
-x+1/2,y+1/2,z+1/2
-y+1/2,-x+1/2,z+1/2
x+1/2,-y+1/2,z+1/2
y+1/2,x+1/2,z+1/2

loop_
_atom_site_label
_atom_site_type_symbol
_atom_site_fract_x
_atom_site_fract_y
_atom_site_fract_z
_atom_site_occupancy
_atom_site_U_iso_or_equiv
Ge1 Ge 0 0 0.372 1 0.0
Pr1 Pr 0 0 0 1 0.0
Rh1 Rh 0 0.5 0.25 1 0.0
